data_4070401
loop_
_publ_author_name
'Bittermann, Agnes'
'Herdtweck, Eberhardt'
'H\"arter, Peter'
'Herrmann, Wolfgang A.'

_publ_section_title
;
 Rhodium(I), a Carbene-Transfer Transition-Metal Ion and a Synthetic Route
 to Symmetrical and Asymmetrical Substitutedtrans-RhCl(CO)(NHC)(NHC)
 Complexes
;
_journal_issue 24
_journal_name_full Organometallics
_journal_page_first 6963
_journal_paper_doi 10.1021/om900785p
_journal_volume 28
_journal_year 2009
_chemical_formula_moiety 'C23 H22 Cl2 I N4 O Rh'
_chemical_formula_sum 'C23 H22 Cl2 I N4 O Rh'
_chemical_formula_weight 671.16
_chemical_name_systematic ?
_space_group_IT_number 15
_symmetry_cell_setting monoclinic
_symmetry_Int_Tables_number 15
_symmetry_space_group_name_Hall '-C 2yc'
_symmetry_space_group_name_H-M 'C 1 2/c 1'
_atom_sites_solution_hydrogens geom
_atom_sites_solution_primary direct
_atom_sites_solution_secondary difmap
_cell_angle_alpha 90
_cell_angle_beta 95.6203(13)
_cell_angle_gamma 90
_cell_formula_units_Z 8
_cell_length_a 21.2633(6)
_cell_length_b 12.0426(3)
_cell_length_c 21.5049(5)
_cell_measurement_reflns_used 9804
_cell_measurement_temperature 293(1)
_cell_measurement_theta_max 25.35
_cell_measurement_theta_min 1.92
_cell_volume 5480.2(2)
_computing_cell_refinement 'SAINT (Bruker, 2008b)'
_computing_data_collection 'APEX II Control Software (Bruker, 2008a)'
_computing_data_reduction 'SAINT (Bruker, 2008b)'
_computing_molecular_graphics 'PLATON (Spek, 2008)'
_computing_publication_material 'PLATON (Spek, 2008)'
_computing_structure_refinement 'SHELXL97 (Sheldrick, 1998)'
_computing_structure_solution 'SIR92 (Altomare, 1994)'
_diffrn_ambient_temperature 293(1)
_diffrn_detector ' CCD plate '
_diffrn_detector_area_resol_mean 16
_diffrn_measured_fraction_theta_full 0.983
_diffrn_measured_fraction_theta_max 0.983
_diffrn_measurement_device ' \k-geometry diffractometer '
_diffrn_measurement_device_type ' Bruker APEX-II CCD '
_diffrn_measurement_method ' phi- and omega-rotation '
_diffrn_radiation_monochromator graphite
_diffrn_radiation_source 'rotating anode FR591'
_diffrn_radiation_type 'Mo K\a'
_diffrn_radiation_wavelength 0.71073
_diffrn_reflns_av_R_equivalents 0.0370
_diffrn_reflns_av_sigmaI/netI 0.0133
_diffrn_reflns_limit_h_max 25
_diffrn_reflns_limit_h_min -25
_diffrn_reflns_limit_k_max 13
_diffrn_reflns_limit_k_min -14
_diffrn_reflns_limit_l_max 25
_diffrn_reflns_limit_l_min -25
_diffrn_reflns_number 73073
_diffrn_reflns_theta_full 25.35
_diffrn_reflns_theta_max 25.35
_diffrn_reflns_theta_min 1.92
_diffrn_standards_decay_% 0
_exptl_absorpt_coefficient_mu 1.966
_exptl_absorpt_correction_T_max 0.5514
_exptl_absorpt_correction_T_min 0.4546
_exptl_absorpt_correction_type multi-scan
_exptl_absorpt_process_details 'SADABS, Bruker, 2008b'
_exptl_crystal_colour yellow
_exptl_crystal_density_diffrn 1.627
_exptl_crystal_density_meas ?
_exptl_crystal_density_method none
_exptl_crystal_description fragment
_exptl_crystal_F_000 2624
_exptl_crystal_size_max 0.36
_exptl_crystal_size_mid 0.30
_exptl_crystal_size_min 0.30
_refine_diff_density_max 0.528
_refine_diff_density_min -0.448
_refine_diff_density_rms 0.058
_refine_ls_extinction_method none
_refine_ls_goodness_of_fit_ref 1.057
_refine_ls_hydrogen_treatment constr
_refine_ls_matrix_type full
_refine_ls_number_parameters 291
_refine_ls_number_reflns 4938
_refine_ls_number_restraints 0
_refine_ls_restrained_S_all 1.057
_refine_ls_R_factor_all 0.0274
_refine_ls_R_factor_gt 0.0252
_refine_ls_shift/su_max 0.001
_refine_ls_shift/su_mean 0.000
_refine_ls_structure_factor_coef Fsqd
_refine_ls_weighting_details 'w=1/[\s^2^(Fo^2^)+(0.0247P)^2^+12.9419P] where P=(Fo^2^+2Fc^2^)/3'
_refine_ls_weighting_scheme sigma
_refine_ls_wR_factor_gt 0.0643
_refine_ls_wR_factor_ref 0.0656
_reflns_number_gt 4546
_reflns_number_total 4938
_reflns_threshold_expression I>2\s(I)
_cod_data_source_file om900785p_si_002.cif
_cod_data_source_block BITM-6077-293
_cod_depositor_comments
;
The following automatic conversions were performed:

'_symmetry_cell_setting' value 'Monoclinic' changed to 'monoclinic'
according to /home/saulius/struct/CIF-dictionaries/cif_core.dic
dictionary named 'cif_core.dic' version 2.4.2 from 2011-04-26.

Automatic conversion script
Id: cif_fix_values 1715 2011-07-08 13:25:40Z adriana 

The following automatic conversions were performed:

'_exptl_crystal_density_meas' value 'none' was changed to '?' - the
value is perceived as not measured.

Automatic conversion script
Id: cif_fix_values 3008 2015-01-20 13:52:24Z robertas 
;
_cod_original_sg_symbol_H-M 'C 2/c'
_cod_database_code 4070401

loop_
_symmetry_equiv_pos_site_id
_symmetry_equiv_pos_as_xyz
1 x,y,z
2 -x,y,1/2-z
3 -x,-y,-z
4 x,-y,1/2+z
5 1/2+x,1/2+y,z
6 1/2-x,1/2+y,1/2-z
7 1/2-x,1/2-y,-z
8 1/2+x,1/2-y,1/2+z

loop_
_atom_site_aniso_label
_atom_site_aniso_U_11
_atom_site_aniso_U_22
_atom_site_aniso_U_33
_atom_site_aniso_U_23
_atom_site_aniso_U_13
_atom_site_aniso_U_12
I1 0.0524(1) 0.0956(2) 0.0521(1) 0.0143(1) 0.0065(1) 0.0056(1)
Rh1 0.0472(1) 0.0607(2) 0.0358(1) 0.0010(1) 0.0088(1) 0.0030(1)
Cl1 0.0592(5) 0.1219(8) 0.0518(4) -0.0112(5) 0.0224(4) -0.0096(5)
Cl2 0.0796(6) 0.0766(6) 0.0721(6) 0.0065(5) 0.0052(4) -0.0214(5)
O1 0.0629(15) 0.110(2) 0.0847(18) 0.0346(17) -0.0062(14) 0.0035(15)
N1 0.0483(13) 0.0627(16) 0.0362(11) -0.0035(11) 0.0060(10) 0.0055(11)
N2 0.0485(13) 0.0595(16) 0.0399(12) -0.0029(11) 0.0052(10) 0.0024(11)
N3 0.0553(14) 0.0668(18) 0.0484(14) 0.0040(12) 0.0028(11) 0.0006(13)
N4 0.0623(16) 0.0756(19) 0.0491(14) 0.0065(13) 0.0181(12) 0.0081(14)
C1 0.0574(19) 0.072(2) 0.0477(16) 0.0079(15) 0.0087(14) -0.0055(16)
C2 0.0487(15) 0.066(2) 0.0327(13) -0.0010(12) 0.0037(11) 0.0031(14)
C3 0.0433(14) 0.078(2) 0.0357(13) -0.0010(14) 0.0062(11) -0.0016(14)
C4 0.0475(15) 0.068(2) 0.0408(14) 0.0023(14) 0.0022(12) -0.0077(14)
C5 0.0635(19) 0.066(2) 0.0471(16) 0.0014(14) 0.0074(14) 0.0121(16)
C6 0.0666(19) 0.0537(18) 0.0441(15) -0.0008(13) 0.0142(14) -0.0037(15)
C7 0.072(2) 0.071(2) 0.061(2) 0.0016(17) 0.0078(17) -0.0053(18)
C8 0.093(3) 0.100(3) 0.076(3) 0.011(2) -0.014(2) -0.029(3)
C9 0.143(5) 0.118(4) 0.055(2) -0.006(2) 0.000(3) -0.064(4)
C10 0.147(5) 0.109(4) 0.061(2) -0.031(2) 0.044(3) -0.041(3)
C11 0.082(3) 0.089(3) 0.065(2) -0.018(2) 0.0255(19) -0.011(2)
C12 0.0622(19) 0.062(2) 0.0565(18) -0.0073(15) 0.0096(15) 0.0064(15)
C13 0.074(2) 0.070(2) 0.0494(17) -0.0120(16) 0.0093(15) 0.0072(17)
C14 0.171(5) 0.076(3) 0.070(3) -0.010(2) -0.017(3) -0.016(3)
C15 0.268(9) 0.099(4) 0.089(4) -0.028(3) -0.018(5) -0.050(5)
C16 0.143(5) 0.130(5) 0.069(3) -0.026(3) -0.019(3) -0.019(4)
C17 0.101(3) 0.115(4) 0.058(2) -0.005(2) -0.001(2) 0.003(3)
C18 0.078(2) 0.088(3) 0.056(2) -0.0017(19) 0.0065(17) -0.001(2)
C19 0.0492(16) 0.062(2) 0.0386(14) 0.0019(13) 0.0037(12) 0.0057(13)
C20 0.067(2) 0.086(3) 0.063(2) 0.0220(19) 0.0093(17) -0.012(2)
C21 0.069(2) 0.098(3) 0.062(2) 0.019(2) 0.0246(18) 0.004(2)
C22 0.081(2) 0.066(2) 0.065(2) -0.0069(17) 0.0044(18) 0.0034(19)
C23 0.097(3) 0.080(3) 0.067(2) 0.0026(19) 0.031(2) 0.023(2)

loop_
_atom_site_label
_atom_site_type_symbol
_atom_site_thermal_displace_type
_atom_site_fract_x
_atom_site_fract_y
_atom_site_fract_z
_atom_site_occupancy
_atom_site_U_iso_or_equiv
_atom_site_calc_flag
_atom_site_refinement_flags
I1 I Uani 0.39822(1) 0.18125(2) 0.40098(1) 1.000 0.0666(1) . .
Rh1 Rh Uani 0.29627(1) 0.26332(2) 0.33041(1) 1.000 0.0476(1) . .
Cl1 Cl Uani 0.47473(4) 0.37834(10) 0.15309(4) 1.000 0.0765(3) . .
Cl2 Cl Uani 0.41900(5) 0.62523(8) 0.21128(5) 1.000 0.0763(3) . .
O1 O Uani 0.18226(13) 0.3588(3) 0.26351(13) 1.000 0.0868(10) . .
N1 N Uani 0.39181(11) 0.3117(2) 0.23401(10) 1.000 0.0489(8) . .
N2 N Uani 0.36043(11) 0.4643(2) 0.27316(10) 1.000 0.0492(8) . .
N3 N Uani 0.23040(12) 0.0652(2) 0.38719(12) 1.000 0.0570(9) . .
N4 N Uani 0.19955(13) 0.2174(3) 0.42433(12) 1.000 0.0615(10) . .
C1 C Uani 0.22633(16) 0.3203(3) 0.28817(15) 1.000 0.0588(11) . .
C2 C Uani 0.35390(14) 0.3520(3) 0.27663(12) 1.000 0.0492(9) . .
C3 C Uani 0.42136(13) 0.3981(3) 0.20576(13) 1.000 0.0522(9) . .
C4 C Uani 0.40169(14) 0.4928(3) 0.22954(13) 1.000 0.0522(10) . .
C5 C Uani 0.39805(16) 0.1949(3) 0.21840(14) 1.000 0.0587(11) . .
C6 C Uani 0.36949(16) 0.1677(3) 0.15339(14) 1.000 0.0542(10) . .
C7 C Uani 0.30591(18) 0.1856(3) 0.13601(17) 1.000 0.0679(12) . .
C8 C Uani 0.2798(2) 0.1601(4) 0.0764(2) 1.000 0.0911(17) . .
C9 C Uani 0.3159(3) 0.1158(5) 0.0343(2) 1.000 0.106(2) . .
C10 C Uani 0.3787(3) 0.0959(4) 0.0504(2) 1.000 0.103(2) . .
C11 C Uani 0.4062(2) 0.1214(4) 0.11022(18) 1.000 0.0775(16) . .
C12 C Uani 0.32900(16) 0.5449(3) 0.31070(15) 1.000 0.0600(11) . .
C13 C Uani 0.37153(17) 0.5921(3) 0.36451(15) 1.000 0.0643(11) . .
C14 C Uani 0.3883(3) 0.7015(4) 0.3660(2) 1.000 0.108(2) . .
C15 C Uani 0.4266(4) 0.7449(5) 0.4171(3) 1.000 0.154(4) . .
C16 C Uani 0.4452(3) 0.6755(5) 0.4664(2) 1.000 0.116(3) . .
C17 C Uani 0.4281(2) 0.5680(5) 0.46592(19) 1.000 0.0919(18) . .
C18 C Uani 0.39172(18) 0.5246(4) 0.41480(16) 1.000 0.0740(14) . .
C19 C Uani 0.23923(14) 0.1755(3) 0.38414(13) 1.000 0.0500(10) . .
C20 C Uani 0.18659(17) 0.0384(4) 0.42801(17) 1.000 0.0718(14) . .
C21 C Uani 0.16740(18) 0.1342(4) 0.45117(17) 1.000 0.0751(14) . .
C22 C Uani 0.26271(18) -0.0161(3) 0.35154(17) 1.000 0.0709(12) . .
C23 C Uani 0.1910(2) 0.3358(3) 0.43641(18) 1.000 0.0798(16) . .
H51 H Uiso 0.37760 0.15030 0.24820 1.000 0.0710 calc R
H52 H Uiso 0.44250 0.17530 0.22220 1.000 0.0710 calc R
H71 H Uiso 0.28050 0.21500 0.16480 1.000 0.0810 calc R
H81 H Uiso 0.23710 0.17350 0.06510 1.000 0.1090 calc R
H91 H Uiso 0.29800 0.09890 -0.00580 1.000 0.1270 calc R
H101 H Uiso 0.40330 0.06510 0.02130 1.000 0.1250 calc R
H111 H Uiso 0.44890 0.10740 0.12110 1.000 0.0930 calc R
H121 H Uiso 0.29320 0.50920 0.32700 1.000 0.0720 calc R
H122 H Uiso 0.31290 0.60540 0.28390 1.000 0.0720 calc R
H141 H Uiso 0.37430 0.74760 0.33280 1.000 0.1290 calc R
H151 H Uiso 0.43900 0.81900 0.41760 1.000 0.1850 calc R
H161 H Uiso 0.47020 0.70370 0.50070 1.000 0.1390 calc R
H171 H Uiso 0.44070 0.52280 0.50000 1.000 0.1100 calc R
H181 H Uiso 0.38070 0.44980 0.41410 1.000 0.0890 calc R
H201 H Uiso 0.17310 -0.03250 0.43750 1.000 0.0860 calc R
H211 H Uiso 0.13790 0.14280 0.48000 1.000 0.0900 calc R
H221 H Uiso 0.23390 -0.07450 0.33790 1.000 0.1060 calc R
H222 H Uiso 0.29790 -0.04660 0.37740 1.000 0.1060 calc R
H223 H Uiso 0.27770 0.01930 0.31580 1.000 0.1060 calc R
H231 H Uiso 0.18020 0.34580 0.47840 1.000 0.1190 calc R
H232 H Uiso 0.15770 0.36460 0.40750 1.000 0.1190 calc R
H233 H Uiso 0.22950 0.37480 0.43130 1.000 0.1190 calc R

loop_
_atom_type_symbol
_atom_type_description
_atom_type_scat_dispersion_real
_atom_type_scat_dispersion_imag
_atom_type_scat_source
Rh Rh -1.1178 0.9187 'International Tables Vol C Tables 4.2.6.8 and 6.1.1.4'
O O 0.0106 0.0060 'International Tables Vol C Tables 4.2.6.8 and 6.1.1.4'
N N 0.0061 0.0033 'International Tables Vol C Tables 4.2.6.8 and 6.1.1.4'
I I -0.4742 1.8119 'International Tables Vol C Tables 4.2.6.8 and 6.1.1.4'
Cl Cl 0.1484 0.1585 'International Tables Vol C Tables 4.2.6.8 and 6.1.1.4'
H H 0.0000 0.0000 'International Tables Vol C Tables 4.2.6.8 and 6.1.1.4'
C C 0.0033 0.0016 'International Tables Vol C Tables 4.2.6.8 and 6.1.1.4'

loop_
_geom_angle_atom_site_label_1
_geom_angle_atom_site_label_2
_geom_angle_atom_site_label_3
_geom_angle
_geom_angle_publ_flag
I1 Rh1 C1 176.24(11) yes
I1 Rh1 C2 90.93(8) yes
I1 Rh1 C19 88.92(8) yes
C1 Rh1 C2 91.52(14) yes
C1 Rh1 C19 88.62(14) yes
C2 Rh1 C19 179.77(12) yes
C2 N1 C3 110.5(3) yes
C2 N1 C5 124.8(3) yes
C3 N1 C5 124.7(2) yes
C2 N2 C4 110.9(2) yes
C2 N2 C12 125.0(2) yes
C4 N2 C12 124.1(3) yes
C19 N3 C20 111.6(3) yes
C19 N3 C22 124.3(3) yes
C20 N3 C22 124.1(3) yes
C19 N4 C21 111.2(3) yes
C19 N4 C23 124.7(3) yes
C21 N4 C23 124.1(3) yes
Rh1 C1 O1 177.4(3) yes
Rh1 C2 N1 127.8(2) yes
Rh1 C2 N2 127.9(2) yes
N1 C2 N2 104.2(2) yes
Cl1 C3 N1 123.3(3) yes
Cl1 C3 C4 129.1(3) yes
N1 C3 C4 107.5(3) yes
Cl2 C4 N2 123.8(2) yes
Cl2 C4 C3 129.3(2) yes
N2 C4 C3 106.9(3) yes
N1 C5 C6 112.8(3) yes
C5 C6 C7 120.8(3) no
C5 C6 C11 120.5(3) no
C7 C6 C11 118.7(3) no
C6 C7 C8 120.6(3) no
C7 C8 C9 120.4(4) no
C8 C9 C10 120.3(4) no
C9 C10 C11 120.4(5) no
C6 C11 C10 119.6(4) no
N2 C12 C13 113.6(3) yes
C12 C13 C14 121.2(3) no
C12 C13 C18 119.6(3) no
C14 C13 C18 119.2(4) no
C13 C14 C15 120.6(4) no
C14 C15 C16 118.5(5) no
C15 C16 C17 121.4(5) no
C16 C17 C18 120.0(4) no
C13 C18 C17 120.3(4) no
Rh1 C19 N3 129.1(2) yes
Rh1 C19 N4 127.2(3) yes
N3 C19 N4 103.7(3) yes
N3 C20 C21 106.6(4) yes
N4 C21 C20 106.9(3) yes
N1 C5 H51 109.00 no
N1 C5 H52 109.00 no
C6 C5 H51 109.00 no
C6 C5 H52 109.00 no
H51 C5 H52 108.00 no
C6 C7 H71 120.00 no
C8 C7 H71 120.00 no
C7 C8 H81 120.00 no
C9 C8 H81 120.00 no
C8 C9 H91 120.00 no
C10 C9 H91 120.00 no
C9 C10 H101 120.00 no
C11 C10 H101 120.00 no
C6 C11 H111 120.00 no
C10 C11 H111 120.00 no
N2 C12 H121 109.00 no
N2 C12 H122 109.00 no
C13 C12 H121 109.00 no
C13 C12 H122 109.00 no
H121 C12 H122 108.00 no
C13 C14 H141 120.00 no
C15 C14 H141 120.00 no
C14 C15 H151 121.00 no
C16 C15 H151 121.00 no
C15 C16 H161 119.00 no
C17 C16 H161 119.00 no
C16 C17 H171 120.00 no
C18 C17 H171 120.00 no
C13 C18 H181 120.00 no
C17 C18 H181 120.00 no
N3 C20 H201 127.00 no
C21 C20 H201 127.00 no
N4 C21 H211 127.00 no
C20 C21 H211 127.00 no
N3 C22 H221 109.00 no
N3 C22 H222 109.00 no
N3 C22 H223 109.00 no
H221 C22 H222 110.00 no
H221 C22 H223 109.00 no
H222 C22 H223 109.00 no
N4 C23 H231 110.00 no
N4 C23 H232 109.00 no
N4 C23 H233 110.00 no
H231 C23 H232 110.00 no
H231 C23 H233 109.00 no
H232 C23 H233 109.00 no

loop_
_geom_bond_atom_site_label_1
_geom_bond_atom_site_label_2
_geom_bond_distance
_geom_bond_publ_flag
I1 Rh1 2.7083(3) yes
Rh1 C1 1.801(3) yes
Rh1 C2 2.063(3) yes
Rh1 C19 2.049(3) yes
Cl1 C3 1.697(3) yes
Cl2 C4 1.692(4) yes
O1 C1 1.130(4) yes
N1 C2 1.368(4) yes
N1 C3 1.386(4) yes
N1 C5 1.455(4) yes
N2 C2 1.362(4) yes
N2 C4 1.389(4) yes
N2 C12 1.465(4) yes
N3 C19 1.344(4) yes
N3 C20 1.379(5) yes
N3 C22 1.457(4) yes
N4 C19 1.363(4) yes
N4 C21 1.372(5) yes
N4 C23 1.464(5) yes
C3 C4 1.334(5) no
C5 C6 1.505(4) no
C6 C7 1.384(5) no
C6 C11 1.387(5) no
C7 C8 1.381(6) no
C8 C9 1.353(7) no
C9 C10 1.367(9) no
C10 C11 1.394(6) no
C12 C13 1.508(5) no
C13 C14 1.364(6) no
C13 C18 1.387(5) no
C14 C15 1.403(9) no
C15 C16 1.377(8) no
C16 C17 1.344(8) no
C17 C18 1.383(6) no
C20 C21 1.336(6) no
C5 H51 0.9700 no
C5 H52 0.9700 no
C7 H71 0.9300 no
C8 H81 0.9300 no
C9 H91 0.9300 no
C10 H101 0.9300 no
C11 H111 0.9300 no
C12 H121 0.9700 no
C12 H122 0.9700 no
C14 H141 0.9300 no
C15 H151 0.9300 no
C16 H161 0.9300 no
C17 H171 0.9300 no
C18 H181 0.9300 no
C20 H201 0.9300 no
C21 H211 0.9300 no
C22 H221 0.9600 no
C22 H222 0.9600 no
C22 H223 0.9600 no
C23 H231 0.9600 no
C23 H232 0.9600 no
C23 H233 0.9600 no
